data_4111063
loop_
_publ_author_name
'Wai-Lun Man'
'William W. Y. Lam'
'Wai-Yeung Wong'
'Tai-Chu Lau'

_publ_section_title
;
 Oxidation of Nitrite by atrans-Dioxoruthenium(VI) Complex: Direct
 Evidence for Reversible Oxygen Atom Transfer
;
_journal_name_full 'Journal of the American Chemical Society'
_journal_page_first 14669
_journal_page_last 14675
_journal_paper_doi 10.1021/ja064975g
_journal_volume 128
_journal_year 2006
_chemical_formula_moiety 'C21 H28 N3 O6 Ru, Cl O4'
_chemical_formula_sum 'C21 H28 Cl N3 O10 Ru'
_chemical_formula_weight 618.98
_chemical_name_systematic
; 
 ? 
;
_space_group_IT_number 14
_symmetry_cell_setting monoclinic
_symmetry_space_group_name_Hall '-P 2yn'
_symmetry_space_group_name_H-M 'P 1 21/n 1'
_atom_sites_solution_hydrogens geom
_atom_sites_solution_primary direct
_atom_sites_solution_secondary difmap
_audit_creation_method SHELXL-97
_cell_angle_alpha 90.00
_cell_angle_beta 104.403(2)
_cell_angle_gamma 90.00
_cell_formula_units_Z 4
_cell_length_a 12.2758(12)
_cell_length_b 14.7281(14)
_cell_length_c 13.6554(13)
_cell_measurement_temperature 293(2)
_cell_volume 2391.3(4)
_computing_cell_refinement 'SAINT (Bruker, 1999)'
_computing_data_collection 'SMART (Bruker, 1998)'
_computing_data_reduction SAINT
_computing_structure_refinement 'SHELXL-97 (Sheldrick, 1997)'
_computing_structure_solution 'SHELXS-97 (Sheldrick, 1990)'
_diffrn_ambient_temperature 293(2)
_diffrn_measured_fraction_theta_full 1.000
_diffrn_measured_fraction_theta_max 1.000
_diffrn_measurement_device_type 'Smart CCD'
_diffrn_measurement_method '\w and \f scans'
_diffrn_radiation_monochromator graphite
_diffrn_radiation_source 'fine-focus sealed tube'
_diffrn_radiation_type MoK\a
_diffrn_radiation_wavelength 0.71073
_diffrn_reflns_av_R_equivalents 0.0355
_diffrn_reflns_av_sigmaI/netI 0.0432
_diffrn_reflns_limit_h_max 11
_diffrn_reflns_limit_h_min -14
_diffrn_reflns_limit_k_max 17
_diffrn_reflns_limit_k_min -13
_diffrn_reflns_limit_l_max 16
_diffrn_reflns_limit_l_min -16
_diffrn_reflns_number 11718
_diffrn_reflns_theta_full 25.00
_diffrn_reflns_theta_max 25.00
_diffrn_reflns_theta_min 2.00
_exptl_absorpt_coefficient_mu 0.830
_exptl_absorpt_correction_T_max 1.0000
_exptl_absorpt_correction_T_min 0.9174
_exptl_absorpt_correction_type multi-scan
_exptl_absorpt_process_details SADABS
_exptl_crystal_colour purple
_exptl_crystal_density_diffrn 1.719
_exptl_crystal_description plate
_exptl_crystal_F_000 1264
_exptl_crystal_size_max 0.25
_exptl_crystal_size_mid 0.22
_exptl_crystal_size_min 0.14
_refine_diff_density_max 1.485
_refine_diff_density_min -0.507
_refine_diff_density_rms 0.091
_refine_ls_extinction_method none
_refine_ls_goodness_of_fit_ref 1.043
_refine_ls_hydrogen_treatment constr
_refine_ls_matrix_type full
_refine_ls_number_parameters 325
_refine_ls_number_reflns 4206
_refine_ls_number_restraints 0
_refine_ls_restrained_S_all 1.043
_refine_ls_R_factor_all 0.0622
_refine_ls_R_factor_gt 0.0408
_refine_ls_shift/su_max 0.000
_refine_ls_shift/su_mean 0.000
_refine_ls_structure_factor_coef Fsqd
_refine_ls_weighting_details 'calc w=1/[\s^2^(Fo^2^)+(0.0645P)^2^+3.2304P] where P=(Fo^2^+2Fc^2^)/3'
_refine_ls_weighting_scheme calc
_refine_ls_wR_factor_gt 0.1092
_refine_ls_wR_factor_ref 0.1221
_reflns_number_gt 3161
_reflns_number_total 4206
_reflns_threshold_expression >2sigma(I)
_cod_data_source_file ja064975gsi20060914_033908.cif
_cod_data_source_block wy1542wm
_cod_original_sg_symbol_H-M 'P 21/n'
_cod_database_code 4111063

loop_
_symmetry_equiv_pos_as_xyz
'x, y, z'
'-x+1/2, y+1/2, -z+1/2'
'-x, -y, -z'
'x-1/2, -y-1/2, z-1/2'

loop_
_atom_site_label
_atom_site_type_symbol
_atom_site_fract_x
_atom_site_fract_y
_atom_site_fract_z
_atom_site_U_iso_or_equiv
_atom_site_adp_type
_atom_site_occupancy
_atom_site_symmetry_multiplicity
_atom_site_calc_flag
_atom_site_refinement_flags
C1 C 0.3849(4) 0.1241(3) 0.7373(3) 0.0377(11) Uani 1 1 d .
C2 C 0.4069(5) 0.0614(4) 0.6696(4) 0.0466(13) Uani 1 1 d .
H2A H 0.3537 0.0178 0.6410 0.056 Uiso 1 1 calc R
C3 C 0.5103(5) 0.0648(4) 0.6450(4) 0.0539(15) Uani 1 1 d .
H3A H 0.5261 0.0239 0.5985 0.065 Uiso 1 1 calc R
C4 C 0.5889(5) 0.1282(4) 0.6892(5) 0.0546(15) Uani 1 1 d .
H4A H 0.6583 0.1292 0.6734 0.066 Uiso 1 1 calc R
C5 C 0.5662(5) 0.1904(4) 0.7565(4) 0.0485(13) Uani 1 1 d .
H5A H 0.6204 0.2331 0.7854 0.058 Uiso 1 1 calc R
C6 C 0.4636(4) 0.1903(3) 0.7821(4) 0.0368(11) Uani 1 1 d .
C7 C 0.4366(4) 0.2583(3) 0.8545(4) 0.0402(12) Uani 1 1 d .
H7A H 0.3653 0.2868 0.8230 0.048 Uiso 1 1 calc R
H7B H 0.4939 0.3052 0.8667 0.048 Uiso 1 1 calc R
C8 C 0.5422(4) 0.1791(3) 1.0031(4) 0.0427(12) Uani 1 1 d .
H8A H 0.5981 0.2261 1.0143 0.064 Uiso 1 1 calc R
H8B H 0.5603 0.1337 0.9593 0.064 Uiso 1 1 calc R
H8C H 0.5404 0.1520 1.0666 0.064 Uiso 1 1 calc R
C9 C 0.4063(5) 0.2968(3) 1.0185(4) 0.0428(12) Uani 1 1 d .
H9A H 0.3395 0.3285 0.9812 0.051 Uiso 1 1 calc R
H9B H 0.4687 0.3391 1.0294 0.051 Uiso 1 1 calc R
C10 C 0.3890(5) 0.2684(4) 1.1203(4) 0.0479(14) Uani 1 1 d .
H10A H 0.4538 0.2329 1.1549 0.058 Uiso 1 1 calc R
H10B H 0.3879 0.3228 1.1601 0.058 Uiso 1 1 calc R
C11 C 0.2849(5) 0.2142(3) 1.1195(4) 0.0415(12) Uani 1 1 d .
H11A H 0.2201 0.2480 1.0819 0.050 Uiso 1 1 calc R
H11B H 0.2781 0.2089 1.1885 0.050 Uiso 1 1 calc R
C12 C 0.3664(4) 0.0624(3) 1.1442(4) 0.0434(13) Uani 1 1 d .
H12A H 0.3537 0.0638 1.2107 0.065 Uiso 1 1 calc R
H12B H 0.4402 0.0854 1.1467 0.065 Uiso 1 1 calc R
H12C H 0.3604 0.0011 1.1197 0.065 Uiso 1 1 calc R
C13 C 0.1653(4) 0.0819(4) 1.0706(4) 0.0405(12) Uani 1 1 d .
H13A H 0.1511 0.0869 1.1372 0.049 Uiso 1 1 calc R
H13B H 0.1095 0.1183 1.0245 0.049 Uiso 1 1 calc R
C14 C 0.1513(4) -0.0149(3) 1.0376(4) 0.0392(12) Uani 1 1 d .
C15 C 0.1386(5) -0.0824(4) 1.1057(4) 0.0503(13) Uani 1 1 d .
H15A H 0.1387 -0.0665 1.1717 0.060 Uiso 1 1 calc R
C16 C 0.1259(5) -0.1725(4) 1.0768(5) 0.0598(16) Uani 1 1 d .
H16A H 0.1162 -0.2164 1.1228 0.072 Uiso 1 1 calc R
C17 C 0.1275(5) -0.1973(4) 0.9802(5) 0.0619(17) Uani 1 1 d .
H17A H 0.1216 -0.2582 0.9614 0.074 Uiso 1 1 calc R
C18 C 0.1380(5) -0.1317(4) 0.9111(5) 0.0556(15) Uani 1 1 d .
H18A H 0.1375 -0.1482 0.8453 0.067 Uiso 1 1 calc R
C19 C 0.1491(4) -0.0414(3) 0.9396(4) 0.0383(12) Uani 1 1 d .
C20 C 0.1678(5) -0.0001(4) 0.7710(4) 0.0608(17) Uani 1 1 d .
H20A H 0.2302 -0.0417 0.7761 0.073 Uiso 1 1 calc R
H20B H 0.0991 -0.0307 0.7363 0.073 Uiso 1 1 calc R
C21 C 0.1842(5) 0.0788(5) 0.7163(4) 0.0613(17) Uani 1 1 d .
H21A H 0.1192 0.1182 0.7081 0.074 Uiso 1 1 calc R
H21B H 0.1905 0.0612 0.6495 0.074 Uiso 1 1 calc R
Cl1 Cl 0.68141(14) 0.45259(10) 0.90468(11) 0.0595(4) Uani 1 1 d .
N1 N 0.4296(3) 0.2189(3) 0.9552(3) 0.0343(9) Uani 1 1 d .
N2 N 0.2805(3) 0.1201(3) 1.0748(3) 0.0349(9) Uani 1 1 d .
N3 N 0.1277(4) 0.2902(3) 0.8455(4) 0.0522(12) Uani 1 1 d .
O1 O 0.2842(3) 0.1279(2) 0.7674(2) 0.0411(8) Uani 1 1 d .
O2 O 0.1606(3) 0.0283(2) 0.8732(2) 0.0409(8) Uani 1 1 d .
O3 O 0.3878(3) 0.0327(2) 0.9389(2) 0.0384(8) Uani 1 1 d .
O4 O 0.1627(3) 0.2237(3) 0.9020(3) 0.0541(10) Uani 1 1 d .
O5 O 0.1702(4) 0.3105(4) 0.7762(4) 0.0952(18) Uani 1 1 d .
O6 O 0.0462(4) 0.3325(3) 0.8584(5) 0.1007(19) Uani 1 1 d .
O7 O 0.5992(7) 0.4730(8) 0.8275(7) 0.221(6) Uani 1 1 d .
O8 O 0.6638(7) 0.3930(5) 0.9738(4) 0.143(3) Uani 1 1 d .
O9 O 0.7475(5) 0.5268(3) 0.9475(5) 0.0983(17) Uani 1 1 d .
O10 O 0.7496(11) 0.4013(7) 0.8551(8) 0.223(6) Uani 1 1 d .
Ru1 Ru 0.29670(3) 0.12454(2) 0.92526(3) 0.02880(14) Uani 1 1 d .

loop_
_atom_site_aniso_label
_atom_site_aniso_U_11
_atom_site_aniso_U_22
_atom_site_aniso_U_33
_atom_site_aniso_U_23
_atom_site_aniso_U_13
_atom_site_aniso_U_12
C1 0.044(3) 0.043(3) 0.027(2) 0.007(2) 0.011(2) 0.007(2)
C2 0.057(3) 0.049(3) 0.035(3) 0.004(2) 0.014(3) -0.003(3)
C3 0.079(4) 0.048(3) 0.044(3) 0.008(3) 0.033(3) 0.012(3)
C4 0.060(4) 0.051(3) 0.062(4) 0.015(3) 0.033(3) 0.009(3)
C5 0.050(3) 0.045(3) 0.055(3) 0.012(3) 0.022(3) 0.000(3)
C6 0.042(3) 0.036(3) 0.035(3) 0.007(2) 0.013(2) 0.003(2)
C7 0.048(3) 0.032(3) 0.043(3) 0.005(2) 0.014(2) 0.000(2)
C8 0.037(3) 0.043(3) 0.044(3) 0.002(2) 0.002(2) 0.001(2)
C9 0.055(3) 0.026(2) 0.046(3) -0.006(2) 0.010(3) -0.001(2)
C10 0.067(4) 0.036(3) 0.040(3) -0.014(2) 0.010(3) 0.002(3)
C11 0.061(3) 0.031(3) 0.034(3) -0.005(2) 0.015(2) 0.004(2)
C12 0.051(3) 0.041(3) 0.032(3) 0.006(2) -0.001(2) 0.006(2)
C13 0.042(3) 0.045(3) 0.039(3) 0.003(2) 0.018(2) 0.005(2)
C14 0.033(3) 0.043(3) 0.042(3) 0.003(2) 0.010(2) -0.003(2)
C15 0.052(3) 0.055(3) 0.045(3) 0.007(3) 0.015(3) -0.009(3)
C16 0.062(4) 0.049(4) 0.064(4) 0.013(3) 0.008(3) -0.014(3)
C17 0.065(4) 0.044(3) 0.074(4) -0.001(3) 0.010(3) -0.015(3)
C18 0.061(4) 0.052(4) 0.050(3) -0.011(3) 0.009(3) -0.017(3)
C19 0.032(3) 0.044(3) 0.037(3) 0.002(2) 0.006(2) -0.008(2)
C20 0.071(4) 0.073(4) 0.033(3) -0.010(3) 0.004(3) -0.025(3)
C21 0.052(4) 0.090(5) 0.038(3) -0.006(3) 0.002(3) -0.019(3)
Cl1 0.0755(10) 0.0569(9) 0.0429(8) 0.0065(7) 0.0087(7) -0.0159(8)
N1 0.040(2) 0.030(2) 0.032(2) -0.0019(17) 0.0078(18) 0.0003(17)
N2 0.044(2) 0.031(2) 0.029(2) -0.0012(17) 0.0087(17) 0.0042(18)
N3 0.043(3) 0.049(3) 0.061(3) 0.009(2) 0.008(2) 0.008(2)
O1 0.0388(18) 0.057(2) 0.0267(16) 0.0008(16) 0.0058(14) -0.0031(17)
O2 0.0404(19) 0.047(2) 0.0322(18) 0.0013(15) 0.0033(15) -0.0076(16)
O3 0.0403(19) 0.0296(18) 0.0428(19) -0.0023(14) 0.0053(15) 0.0057(14)
O4 0.054(2) 0.050(2) 0.062(2) 0.016(2) 0.0207(19) 0.0213(19)
O5 0.086(4) 0.109(4) 0.098(4) 0.062(3) 0.037(3) 0.029(3)
O6 0.090(4) 0.070(3) 0.157(6) 0.044(3) 0.059(4) 0.039(3)
O7 0.125(7) 0.303(13) 0.178(8) 0.116(8) -0.073(6) -0.054(7)
O8 0.187(7) 0.165(6) 0.068(4) 0.013(4) 0.014(4) -0.109(5)
O9 0.098(4) 0.061(3) 0.133(5) -0.002(3) 0.025(4) -0.021(3)
O10 0.348(17) 0.163(8) 0.212(11) -0.048(7) 0.173(12) 0.010(9)
Ru1 0.0314(2) 0.0284(2) 0.0257(2) 0.00074(15) 0.00544(15) 0.00286(16)

loop_
_atom_type_symbol
_atom_type_description
_atom_type_scat_dispersion_real
_atom_type_scat_dispersion_imag
_atom_type_scat_source
C C 0.0033 0.0016 'International Tables Vol C Tables 4.2.6.8 and 6.1.1.4'
H H 0.0000 0.0000 'International Tables Vol C Tables 4.2.6.8 and 6.1.1.4'
N N 0.0061 0.0033 'International Tables Vol C Tables 4.2.6.8 and 6.1.1.4'
O O 0.0106 0.0060 'International Tables Vol C Tables 4.2.6.8 and 6.1.1.4'
Cl Cl 0.1484 0.1585 'International Tables Vol C Tables 4.2.6.8 and 6.1.1.4'
Ru Ru -1.2594 0.8363 'International Tables Vol C Tables 4.2.6.8 and 6.1.1.4'

loop_
_geom_angle_atom_site_label_1
_geom_angle_atom_site_label_2
_geom_angle_atom_site_label_3
_geom_angle
C2 C1 O1 124.0(5)
C2 C1 C6 122.0(5)
O1 C1 C6 114.1(4)
C1 C2 C3 118.7(5)
C1 C2 H2A 120.7
C3 C2 H2A 120.7
C4 C3 C2 120.1(5)
C4 C3 H3A 119.9
C2 C3 H3A 119.9
C3 C4 C5 120.8(6)
C3 C4 H4A 119.6
C5 C4 H4A 119.6
C4 C5 C6 121.0(5)
C4 C5 H5A 119.5
C6 C5 H5A 119.5
C5 C6 C1 117.4(5)
C5 C6 C7 121.9(5)
C1 C6 C7 120.7(4)
C6 C7 N1 114.6(4)
C6 C7 H7A 108.6
N1 C7 H7A 108.6
C6 C7 H7B 108.6
N1 C7 H7B 108.6
H7A C7 H7B 107.6
N1 C8 H8A 109.5
N1 C8 H8B 109.5
H8A C8 H8B 109.5
N1 C8 H8C 109.5
H8A C8 H8C 109.5
H8B C8 H8C 109.5
N1 C9 C10 113.9(4)
N1 C9 H9A 108.8
C10 C9 H9A 108.8
N1 C9 H9B 108.8
C10 C9 H9B 108.8
H9A C9 H9B 107.7
C11 C10 C9 116.9(4)
C11 C10 H10A 108.1
C9 C10 H10A 108.1
C11 C10 H10B 108.1
C9 C10 H10B 108.1
H10A C10 H10B 107.3
C10 C11 N2 115.7(4)
C10 C11 H11A 108.4
N2 C11 H11A 108.4
C10 C11 H11B 108.3
N2 C11 H11B 108.4
H11A C11 H11B 107.4
N2 C12 H12A 109.5
N2 C12 H12B 109.5
H12A C12 H12B 109.5
N2 C12 H12C 109.5
H12A C12 H12C 109.5
H12B C12 H12C 109.5
C14 C13 N2 113.8(4)
C14 C13 H13A 108.8
N2 C13 H13A 108.8
C14 C13 H13B 108.8
N2 C13 H13B 108.8
H13A C13 H13B 107.7
C19 C14 C15 117.6(5)
C19 C14 C13 122.3(4)
C15 C14 C13 120.1(5)
C16 C15 C14 121.1(5)
C16 C15 H15A 119.5
C14 C15 H15A 119.5
C17 C16 C15 120.2(5)
C17 C16 H16A 119.9
C15 C16 H16A 119.9
C16 C17 C18 119.8(6)
C16 C17 H17A 120.1
C18 C17 H17A 120.1
C17 C18 C19 120.1(6)
C17 C18 H18A 120.0
C19 C18 H18A 120.0
C18 C19 C14 121.3(5)
C18 C19 O2 122.9(5)
C14 C19 O2 115.8(4)
C21 C20 O2 108.3(5)
C21 C20 H20A 110.0
O2 C20 H20A 110.0
C21 C20 H20B 110.0
O2 C20 H20B 110.0
H20A C20 H20B 108.4
C20 C21 O1 111.6(5)
C20 C21 H21A 109.3
O1 C21 H21A 109.3
C20 C21 H21B 109.3
O1 C21 H21B 109.3
H21A C21 H21B 108.0
O7 Cl1 O8 119.5(5)
O7 Cl1 O9 114.3(5)
O8 Cl1 O9 113.2(4)
O7 Cl1 O10 99.6(8)
O8 Cl1 O10 101.8(6)
O9 Cl1 O10 105.4(6)
C8 N1 C9 109.5(4)
C8 N1 C7 107.0(4)
C9 N1 C7 107.0(4)
C8 N1 Ru1 114.4(3)
C9 N1 Ru1 111.5(3)
C7 N1 Ru1 107.0(3)
C12 N2 C13 108.5(4)
C12 N2 C11 108.5(4)
C13 N2 C11 107.3(4)
C12 N2 Ru1 114.3(3)
C13 N2 Ru1 106.8(3)
C11 N2 Ru1 111.2(3)
O5 N3 O6 120.4(5)
O5 N3 O4 121.3(5)
O6 N3 O4 118.2(5)
C1 O1 C21 123.0(4)
C1 O1 Ru1 116.9(3)
C21 O1 Ru1 108.5(3)
C19 O2 C20 116.3(4)
C19 O2 Ru1 117.4(3)
C20 O2 Ru1 105.7(3)
N3 O4 Ru1 138.4(4)
O3 Ru1 N2 94.91(15)
O3 Ru1 N1 92.68(16)
N2 Ru1 N1 95.04(15)
O3 Ru1 O1 90.54(14)
N2 Ru1 O1 170.72(14)
N1 Ru1 O1 92.20(14)
O3 Ru1 O4 171.17(15)
N2 Ru1 O4 84.89(14)
N1 Ru1 O4 96.14(15)
O1 Ru1 O4 88.57(14)
O3 Ru1 O2 87.08(15)
N2 Ru1 O2 92.67(14)
N1 Ru1 O2 172.28(13)
O1 Ru1 O2 80.09(13)
O4 Ru1 O2 84.11(15)

loop_
_geom_bond_atom_site_label_1
_geom_bond_atom_site_label_2
_geom_bond_distance
C1 C2 1.379(7)
C1 O1 1.398(6)
C1 C6 1.402(7)
C2 C3 1.393(8)
C2 H2A 0.9300
C3 C4 1.370(8)
C3 H3A 0.9300
C4 C5 1.375(8)
C4 H4A 0.9300
C5 C6 1.388(7)
C5 H5A 0.9300
C6 C7 1.501(7)
C7 N1 1.514(6)
C7 H7A 0.9700
C7 H7B 0.9700
C8 N1 1.494(6)
C8 H8A 0.9600
C8 H8B 0.9600
C8 H8C 0.9600
C9 N1 1.506(6)
C9 C10 1.517(7)
C9 H9A 0.9700
C9 H9B 0.9700
C10 C11 1.505(7)
C10 H10A 0.9700
C10 H10B 0.9700
C11 N2 1.510(6)
C11 H11A 0.9700
C11 H11B 0.9700
C12 N2 1.494(6)
C12 H12A 0.9600
C12 H12B 0.9600
C12 H12C 0.9600
C13 C14 1.491(7)
C13 N2 1.510(6)
C13 H13A 0.9700
C13 H13B 0.9700
C14 C19 1.388(7)
C14 C15 1.397(7)
C15 C16 1.382(8)
C15 H15A 0.9300
C16 C17 1.374(9)
C16 H16A 0.9300
C17 C18 1.378(8)
C17 H17A 0.9300
C18 C19 1.382(7)
C18 H18A 0.9300
C19 O2 1.399(6)
C20 C21 1.422(8)
C20 O2 1.481(6)
C20 H20A 0.9700
C20 H20B 0.9700
C21 O1 1.447(6)
C21 H21A 0.9700
C21 H21B 0.9700
Cl1 O7 1.300(7)
Cl1 O8 1.345(6)
Cl1 O9 1.400(5)
Cl1 O10 1.419(9)
N1 Ru1 2.104(4)
N2 Ru1 2.102(4)
N3 O5 1.226(6)
N3 O6 1.228(6)
N3 O4 1.255(5)
O1 Ru1 2.123(3)
O2 Ru1 2.172(3)
O3 Ru1 1.736(3)
O4 Ru1 2.164(3)
